data_2226806
loop_
_publ_author_name
'Ray, Jayanta Kumar'
'Haldar, Pranab'
'Canle L., M.'
'Fern\'andez P., M. I.'
'Santaballa, J. A.'

_publ_section_title
;
 1-(3-Chloro-4-fluorophenyl)-5-(2-diazoacetyl)-4-phenylpyrrolidin-2-one
;
_journal_coeditor_code BX2286
_journal_issue 8
_journal_name_full 'Acta Crystallographica Section E'
_journal_page_first o2103
_journal_paper_doi 10.1107/S1600536810024657
_journal_volume 66
_journal_year 2010
_chemical_formula_iupac 'C18 H13 Cl F N3 O2'
_chemical_formula_moiety 'C18 H13 Cl F N3 O2'
_chemical_formula_sum 'C18 H13 Cl F N3 O2'
_chemical_formula_weight 357.76
_chemical_melting_point 408
_chemical_name_systematic
;
(4<i>R</i>,5<i>S</i>)-1-(3-Chloro-4-fluorophenyl)-5-(2-diazoacetyl)-
4-phenylpyrrolidin-2-one
;
_space_group_IT_number 14
_symmetry_cell_setting monoclinic
_symmetry_space_group_name_Hall '-P 2yn'
_symmetry_space_group_name_H-M 'P 1 21/n 1'
_atom_sites_solution_hydrogens geom
_atom_sites_solution_primary direct
_atom_sites_solution_secondary difmap
_cell_angle_alpha 90.00
_cell_angle_beta 91.088(2)
_cell_angle_gamma 90.00
_cell_formula_units_Z 4
_cell_length_a 10.3498(3)
_cell_length_b 9.2252(3)
_cell_length_c 17.1639(5)
_cell_measurement_reflns_used 7474
_cell_measurement_temperature 100(2)
_cell_measurement_theta_max 28.295
_cell_measurement_theta_min 2.5065
_cell_volume 1638.50(9)
_computing_cell_refinement 'SAINT (Bruker, 2004)'
_computing_data_collection 'APEX2 (Bruker, 2005)'
_computing_data_reduction 'SAINT and XPREP (Bruker, 2003)'
_computing_molecular_graphics 'PLUTON (Spek, 2009)'
_computing_publication_material 'SHELXL97 (Sheldrick, 2008)'
_computing_structure_refinement 'SHELXL97 (Sheldrick, 2008)'
_computing_structure_solution 'SHELXS97 (Sheldrick, 2008)'
_diffrn_ambient_temperature 100(2)
_diffrn_measured_fraction_theta_full 0.998
_diffrn_measured_fraction_theta_max 0.998
_diffrn_measurement_device_type 'Bruker APEXII area-detector'
_diffrn_measurement_method 'phi and omega scans'
_diffrn_radiation_monochromator graphite
_diffrn_radiation_source 'fine-focus sealed tube'
_diffrn_radiation_type MoK\a
_diffrn_radiation_wavelength 0.71073
_diffrn_reflns_av_R_equivalents 0.0206
_diffrn_reflns_av_sigmaI/netI 0.0179
_diffrn_reflns_limit_h_max 13
_diffrn_reflns_limit_h_min -13
_diffrn_reflns_limit_k_max 12
_diffrn_reflns_limit_k_min -12
_diffrn_reflns_limit_l_max 22
_diffrn_reflns_limit_l_min -22
_diffrn_reflns_number 16359
_diffrn_reflns_theta_full 28.31
_diffrn_reflns_theta_max 28.31
_diffrn_reflns_theta_min 2.51
_exptl_absorpt_coefficient_mu 0.261
_exptl_absorpt_correction_T_max 0.952
_exptl_absorpt_correction_T_min 0.901
_exptl_absorpt_correction_type multi-scan
_exptl_absorpt_process_details '(SADABS; Bruker, 2003)'
_exptl_crystal_colour Yellow
_exptl_crystal_density_diffrn 1.450
_exptl_crystal_density_method 'not measured'
_exptl_crystal_description Block
_exptl_crystal_F_000 736
_exptl_crystal_size_max 0.420
_exptl_crystal_size_mid 0.380
_exptl_crystal_size_min 0.210
_refine_diff_density_max 0.417
_refine_diff_density_min -0.327
_refine_ls_extinction_method none
_refine_ls_goodness_of_fit_ref 0.900
_refine_ls_hydrogen_treatment refall
_refine_ls_matrix_type full
_refine_ls_number_parameters 278
_refine_ls_number_reflns 4084
_refine_ls_number_restraints 0
_refine_ls_restrained_S_all 0.900
_refine_ls_R_factor_all 0.0405
_refine_ls_R_factor_gt 0.0351
_refine_ls_shift/su_max 0.001
_refine_ls_shift/su_mean 0.000
_refine_ls_structure_factor_coef Fsqd
_refine_ls_weighting_details 'calc w=1/[\s^2^(Fo^2^)+(0.1000P)^2^+0.4639P] where P=(Fo^2^+2Fc^2^)/3'
_refine_ls_weighting_scheme calc
_refine_ls_wR_factor_gt 0.1148
_refine_ls_wR_factor_ref 0.1225
_reflns_number_gt 3597
_reflns_number_total 4084
_reflns_threshold_expression I>2sigma(I)
_cod_data_source_file bx2286.cif
_cod_data_source_block I
_cod_original_sg_symbol_H-M 'P 21/n'
_cod_database_code 2226806
_cod_database_fobs_code 2226806

loop_
_symmetry_equiv_pos_as_xyz
'x, y, z'
'-x+1/2, y+1/2, -z+1/2'
'-x, -y, -z'
'x-1/2, -y-1/2, z-1/2'

loop_
_atom_site_type_symbol
_atom_site_label
_atom_site_fract_x
_atom_site_fract_y
_atom_site_fract_z
_atom_site_U_iso_or_equiv
_atom_site_adp_type
_atom_site_calc_flag
_atom_site_refinement_flags
_atom_site_occupancy
_atom_site_disorder_assembly
_atom_site_disorder_group
Cl Cl1 0.42826(3) 0.11958(5) 0.07084(2) 0.03671(13) Uani d . 1 . .
F F1 0.46336(8) 0.32525(11) -0.05664(5) 0.0361(2) Uani d . 1 . .
N N1 0.88460(9) 0.29021(10) 0.14689(5) 0.0156(2) Uani d . 1 . .
N N2 0.67780(10) 0.24925(13) 0.39276(6) 0.0236(2) Uani d . 1 . .
N N3 0.63827(13) 0.30402(17) 0.44487(7) 0.0385(3) Uani d . 1 . .
O O1 1.02767(10) 0.45547(12) 0.09513(6) 0.0329(2) Uani d . 1 . .
O O2 0.80348(9) 0.41556(9) 0.28615(5) 0.0236(2) Uani d . 1 . .
C C1 1.07129(10) 0.04602(13) 0.21682(6) 0.0167(2) Uani d . 1 . .
C C2 1.04967(11) -0.07912(14) 0.26035(7) 0.0200(2) Uani d . 1 . .
H H2 1.0083(16) -0.0735(18) 0.3097(10) 0.025(4) Uiso d . 1 . .
C C3 1.08407(12) -0.21444(14) 0.23217(8) 0.0230(3) Uani d . 1 . .
H H3 1.0708(17) -0.2969(19) 0.2610(10) 0.031(4) Uiso d . 1 . .
C C4 1.14189(12) -0.22676(15) 0.16014(8) 0.0260(3) Uani d . 1 . .
H H4 1.1586(16) -0.320(2) 0.1404(10) 0.031(4) Uiso d . 1 . .
C C5 1.16535(13) -0.10307(16) 0.11693(8) 0.0269(3) Uani d . 1 . .
H H5 1.2026(18) -0.112(2) 0.0673(11) 0.040(5) Uiso d . 1 . .
C C6 1.13024(12) 0.03259(14) 0.14473(7) 0.0221(3) Uani d . 1 . .
H H6 1.1435(15) 0.1177(18) 0.1141(10) 0.023(4) Uiso d . 1 . .
C C7 1.01876(10) 0.18845(13) 0.24651(6) 0.0162(2) Uani d . 1 . .
H H7 1.0221(15) 0.1892(17) 0.3046(9) 0.022(4) Uiso d . 1 . .
C C8 1.08093(12) 0.32552(14) 0.21426(7) 0.0207(2) Uani d . 1 . .
H H8A 1.1684(17) 0.3136(19) 0.2006(10) 0.028(4) Uiso d . 1 . .
H H8B 1.0804(16) 0.4057(18) 0.2524(10) 0.025(4) Uiso d . 1 . .
C C9 0.99853(12) 0.36796(13) 0.14439(7) 0.0202(2) Uani d . 1 . .
C C10 0.87542(10) 0.20363(12) 0.21788(6) 0.0138(2) Uani d . 1 . .
H H10 0.8420(14) 0.1091(15) 0.2073(8) 0.010(3) Uiso d . 1 . .
C C11 0.77808(11) 0.30129(12) 0.09402(6) 0.0157(2) Uani d . 1 . .
C C12 0.78022(12) 0.39482(13) 0.02979(7) 0.0199(2) Uani d . 1 . .
H H12 0.8530(15) 0.4502(17) 0.0199(8) 0.016(3) Uiso d . 1 . .
C C13 0.67333(13) 0.40285(15) -0.02029(7) 0.0244(3) Uani d . 1 . .
H H13 0.6734(18) 0.477(2) -0.0662(11) 0.037(5) Uiso d . 1 . .
C C14 0.56682(12) 0.31791(16) -0.00738(7) 0.0248(3) Uani d . 1 . .
C C15 0.56378(11) 0.22465(15) 0.05545(7) 0.0223(3) Uani d . 1 . .
C C16 0.66909(11) 0.21630(14) 0.10649(7) 0.0190(2) Uani d . 1 . .
H H16 0.6620(16) 0.1485(19) 0.1490(10) 0.029(4) Uiso d . 1 . .
C C17 0.79785(10) 0.28288(12) 0.27989(6) 0.0161(2) Uani d . 1 . .
C C18 0.72863(11) 0.18918(14) 0.33019(6) 0.0185(2) Uani d . 1 . .
H H18 0.7186(17) 0.088(2) 0.3236(10) 0.034(5) Uiso d . 1 . .

loop_
_atom_site_aniso_label
_atom_site_aniso_U_11
_atom_site_aniso_U_22
_atom_site_aniso_U_33
_atom_site_aniso_U_12
_atom_site_aniso_U_13
_atom_site_aniso_U_23
Cl1 0.01855(18) 0.0601(3) 0.0313(2) -0.01115(14) -0.00341(13) -0.00666(15)
F1 0.0259(4) 0.0618(6) 0.0201(4) 0.0150(4) -0.0103(3) -0.0053(4)
N1 0.0156(4) 0.0170(5) 0.0141(4) -0.0034(3) -0.0011(3) 0.0027(3)
N2 0.0196(5) 0.0311(6) 0.0202(5) 0.0038(4) 0.0024(4) 0.0001(4)
N3 0.0342(7) 0.0559(9) 0.0257(6) 0.0084(6) 0.0064(5) -0.0094(5)
O1 0.0330(5) 0.0366(6) 0.0290(5) -0.0187(4) -0.0038(4) 0.0127(4)
O2 0.0291(5) 0.0154(4) 0.0264(4) 0.0025(3) 0.0014(3) -0.0023(3)
C1 0.0117(5) 0.0201(6) 0.0183(5) 0.0002(4) -0.0008(4) -0.0009(4)
C2 0.0164(5) 0.0229(6) 0.0206(5) 0.0019(4) 0.0003(4) 0.0020(4)
C3 0.0193(5) 0.0196(6) 0.0300(6) 0.0008(4) -0.0007(5) 0.0021(5)
C4 0.0197(6) 0.0239(6) 0.0345(7) 0.0013(5) 0.0022(5) -0.0081(5)
C5 0.0222(6) 0.0320(7) 0.0267(6) -0.0004(5) 0.0082(5) -0.0066(5)
C6 0.0188(5) 0.0251(6) 0.0228(5) -0.0019(4) 0.0054(4) 0.0001(5)
C7 0.0139(5) 0.0189(5) 0.0156(5) -0.0003(4) -0.0013(4) 0.0002(4)
C8 0.0166(5) 0.0213(6) 0.0241(6) -0.0049(4) -0.0038(4) 0.0008(4)
C9 0.0198(5) 0.0201(6) 0.0205(5) -0.0065(4) -0.0010(4) -0.0001(4)
C10 0.0139(5) 0.0137(5) 0.0139(5) -0.0005(4) 0.0002(4) 0.0015(4)
C11 0.0166(5) 0.0165(5) 0.0140(5) 0.0015(4) -0.0010(4) -0.0017(4)
C12 0.0243(6) 0.0195(6) 0.0158(5) 0.0031(4) 0.0012(4) 0.0006(4)
C13 0.0299(6) 0.0278(7) 0.0153(5) 0.0110(5) -0.0011(4) 0.0009(4)
C14 0.0208(6) 0.0377(7) 0.0158(5) 0.0118(5) -0.0048(4) -0.0069(5)
C15 0.0157(5) 0.0324(7) 0.0186(5) 0.0004(5) -0.0007(4) -0.0059(5)
C16 0.0168(5) 0.0238(6) 0.0162(5) -0.0012(4) -0.0006(4) -0.0014(4)
C17 0.0149(5) 0.0171(5) 0.0161(5) 0.0028(4) -0.0024(4) 0.0002(4)
C18 0.0186(5) 0.0203(6) 0.0168(5) 0.0027(4) 0.0033(4) 0.0001(4)

loop_
_atom_type_symbol
_atom_type_description
_atom_type_scat_dispersion_real
_atom_type_scat_dispersion_imag
_atom_type_scat_source
C C 0.0033 0.0016 'International Tables Vol C Tables 4.2.6.8 and 6.1.1.4'
H H 0.0000 0.0000 'International Tables Vol C Tables 4.2.6.8 and 6.1.1.4'
N N 0.0061 0.0033 'International Tables Vol C Tables 4.2.6.8 and 6.1.1.4'
O O 0.0106 0.0060 'International Tables Vol C Tables 4.2.6.8 and 6.1.1.4'
F F 0.0171 0.0103 'International Tables Vol C Tables 4.2.6.8 and 6.1.1.4'
Cl Cl 0.1484 0.1585 'International Tables Vol C Tables 4.2.6.8 and 6.1.1.4'

loop_
_geom_angle_atom_site_label_1
_geom_angle_atom_site_label_2
_geom_angle_atom_site_label_3
_geom_angle_site_symmetry_1
_geom_angle_site_symmetry_3
_geom_angle
_geom_angle_publ_flag
C9 N1 C11 . . 126.61(9) ?
C9 N1 C10 . . 112.25(9) ?
C11 N1 C10 . . 120.71(9) ?
N3 N2 C18 . . 177.31(15) ?
C2 C1 C6 . . 118.59(11) ?
C2 C1 C7 . . 118.39(10) ?
C6 C1 C7 . . 122.78(11) ?
C3 C2 C1 . . 120.85(11) ?
C3 C2 H2 . . 118.6(10) ?
C1 C2 H2 . . 120.5(10) ?
C2 C3 C4 . . 120.12(12) ?
C2 C3 H3 . . 121.0(11) ?
C4 C3 H3 . . 118.9(11) ?
C5 C4 C3 . . 119.49(12) ?
C5 C4 H4 . . 121.6(11) ?
C3 C4 H4 . . 118.8(11) ?
C4 C5 C6 . . 120.55(12) ?
C4 C5 H5 . . 119.6(12) ?
C6 C5 H5 . . 119.8(12) ?
C5 C6 C1 . . 120.39(12) ?
C5 C6 H6 . . 120.6(10) ?
C1 C6 H6 . . 118.9(10) ?
C1 C7 C8 . . 116.10(10) ?
C1 C7 C10 . . 108.50(9) ?
C8 C7 C10 . . 102.48(9) ?
C1 C7 H7 . . 109.7(9) ?
C8 C7 H7 . . 110.5(9) ?
C10 C7 H7 . . 109.2(9) ?
C9 C8 C7 . . 105.49(9) ?
C9 C8 H8A . . 111.2(10) ?
C7 C8 H8A . . 113.9(11) ?
C9 C8 H8B . . 108.8(10) ?
C7 C8 H8B . . 111.8(10) ?
H8A C8 H8B . . 105.6(15) ?
O1 C9 N1 . . 126.27(11) ?
O1 C9 C8 . . 125.65(11) ?
N1 C9 C8 . . 108.08(10) ?
N1 C10 C17 . . 111.22(9) ?
N1 C10 C7 . . 103.60(8) ?
C17 C10 C7 . . 109.39(8) ?
N1 C10 H10 . . 111.7(8) ?
C17 C10 H10 . . 112.0(8) ?
C7 C10 H10 . . 108.5(8) ?
C16 C11 C12 . . 119.50(11) ?
C16 C11 N1 . . 118.87(10) ?
C12 C11 N1 . . 121.63(10) ?
C13 C12 C11 . . 119.69(12) ?
C13 C12 H12 . . 119.8(9) ?
C11 C12 H12 . . 120.5(9) ?
C14 C13 C12 . . 120.10(11) ?
C14 C13 H13 . . 120.6(10) ?
C12 C13 H13 . . 119.3(10) ?
F1 C14 C13 . . 119.90(12) ?
F1 C14 C15 . . 119.32(12) ?
C13 C14 C15 . . 120.78(11) ?
C14 C15 C16 . . 119.91(12) ?
C14 C15 Cl1 . . 119.95(9) ?
C16 C15 Cl1 . . 120.14(10) ?
C15 C16 C11 . . 120.01(11) ?
C15 C16 H16 . . 116.3(10) ?
C11 C16 H16 . . 123.7(10) ?
O2 C17 C18 . . 125.07(11) ?
O2 C17 C10 . . 120.74(10) ?
C18 C17 C10 . . 114.08(10) ?
N2 C18 C17 . . 116.68(11) ?
N2 C18 H18 . . 117.7(11) ?
C17 C18 H18 . . 125.6(11) ?

loop_
_geom_bond_atom_site_label_1
_geom_bond_atom_site_label_2
_geom_bond_site_symmetry_2
_geom_bond_distance
_geom_bond_publ_flag
Cl1 C15 . 1.7294(13) ?
F1 C14 . 1.3534(13) ?
N1 C9 . 1.3815(14) ?
N1 C11 . 1.4182(13) ?
N1 C10 . 1.4616(13) ?
N2 N3 . 1.1120(16) ?
N2 C18 . 1.3262(15) ?
O1 C9 . 1.2114(15) ?
O2 C17 . 1.2300(14) ?
C1 C2 . 1.3954(16) ?
C1 C6 . 1.3955(15) ?
C1 C7 . 1.5140(16) ?
C2 C3 . 1.3877(17) ?
C2 H2 . 0.959(17) ?
C3 C4 . 1.3884(18) ?
C3 H3 . 0.919(18) ?
C4 C5 . 1.385(2) ?
C4 H4 . 0.941(18) ?
C5 C6 . 1.3901(18) ?
C5 H5 . 0.945(19) ?
C6 H6 . 0.956(16) ?
C7 C8 . 1.5275(16) ?
C7 C10 . 1.5602(15) ?
C7 H7 . 0.996(16) ?
C8 C9 . 1.5098(16) ?
C8 H8A . 0.946(17) ?
C8 H8B . 0.988(16) ?
C10 C17 . 1.5311(15) ?
C10 H10 . 0.954(14) ?
C11 C16 . 1.3937(16) ?
C11 C12 . 1.4005(15) ?
C12 C13 . 1.3899(17) ?
C12 H12 . 0.929(15) ?
C13 C14 . 1.374(2) ?
C13 H13 . 1.047(19) ?
C14 C15 . 1.3803(19) ?
C15 C16 . 1.3874(15) ?
C16 H16 . 0.964(17) ?
C17 C18 . 1.4245(16) ?
C18 H18 . 0.944(19) ?

loop_
_geom_hbond_atom_site_label_D
_geom_hbond_atom_site_label_H
_geom_hbond_atom_site_label_A
_geom_hbond_site_symmetry_A
_geom_hbond_distance_DH
_geom_hbond_distance_HA
_geom_hbond_distance_DA
_geom_hbond_angle_DHA
C4 H4 O1 1_545 0.946(18) 2.589(18) 3.3445(19) 137.1(14)
C10 H10 O2 2_645 0.955(16) 2.340(16) 3.2393(15) 156.8(13)
C12 H12 O1 . 0.922(17) 2.211(16) 2.8328(17) 124.1(13)
C12 H12 O1 3_765 0.922(17) 2.505(16) 3.2586(17) 139.1(13)
C16 H16 O2 2_645 0.946(18) 2.460(18) 3.3403(16) 154.9(15)
C18 H18 O2 2_645 0.944(18) 2.482(19) 3.2320(16) 136.4(15)

loop_
_geom_torsion_atom_site_label_1
_geom_torsion_atom_site_label_2
_geom_torsion_atom_site_label_3
_geom_torsion_atom_site_label_4
_geom_torsion_site_symmetry_1
_geom_torsion_site_symmetry_2
_geom_torsion_site_symmetry_3
_geom_torsion_site_symmetry_4
_geom_torsion
_geom_torsion_publ_flag
C6 C1 C2 C3 . . . . -1.00(17) ?
C7 C1 C2 C3 . . . . 173.48(10) ?
C1 C2 C3 C4 . . . . 0.59(18) ?
C2 C3 C4 C5 . . . . 0.27(19) ?
C3 C4 C5 C6 . . . . -0.7(2) ?
C4 C5 C6 C1 . . . . 0.28(19) ?
C2 C1 C6 C5 . . . . 0.56(17) ?
C7 C1 C6 C5 . . . . -173.66(11) ?
C2 C1 C7 C8 . . . . 160.07(10) ?
C6 C1 C7 C8 . . . . -25.70(15) ?
C2 C1 C7 C10 . . . . -85.24(12) ?
C6 C1 C7 C10 . . . . 88.99(12) ?
C1 C7 C8 C9 . . . . 92.73(11) ?
C10 C7 C8 C9 . . . . -25.32(12) ?
C11 N1 C9 O1 . . . . -2.4(2) ?
C10 N1 C9 O1 . . . . -174.83(13) ?
C11 N1 C9 C8 . . . . 177.36(10) ?
C10 N1 C9 C8 . . . . 4.91(13) ?
C7 C8 C9 O1 . . . . -166.45(13) ?
C7 C8 C9 N1 . . . . 13.82(13) ?
C9 N1 C10 C17 . . . . 96.37(11) ?
C11 N1 C10 C17 . . . . -76.58(12) ?
C9 N1 C10 C7 . . . . -21.03(12) ?
C11 N1 C10 C7 . . . . 166.01(9) ?
C1 C7 C10 N1 . . . . -95.58(10) ?
C8 C7 C10 N1 . . . . 27.74(11) ?
C1 C7 C10 C17 . . . . 145.75(9) ?
C8 C7 C10 C17 . . . . -90.94(10) ?
C9 N1 C11 C16 . . . . -178.55(11) ?
C10 N1 C11 C16 . . . . -6.68(16) ?
C9 N1 C11 C12 . . . . 1.68(17) ?
C10 N1 C11 C12 . . . . 173.55(10) ?
C16 C11 C12 C13 . . . . 0.61(17) ?
N1 C11 C12 C13 . . . . -179.62(10) ?
C11 C12 C13 C14 . . . . -0.89(18) ?
C12 C13 C14 F1 . . . . -179.48(11) ?
C12 C13 C14 C15 . . . . 0.51(19) ?
F1 C14 C15 C16 . . . . -179.86(11) ?
C13 C14 C15 C16 . . . . 0.15(19) ?
F1 C14 C15 Cl1 . . . . -0.39(17) ?
C13 C14 C15 Cl1 . . . . 179.62(10) ?
C14 C15 C16 C11 . . . . -0.42(18) ?
Cl1 C15 C16 C11 . . . . -179.89(9) ?
C12 C11 C16 C15 . . . . 0.04(18) ?
N1 C11 C16 C15 . . . . -179.74(10) ?
N1 C10 C17 O2 . . . . -34.57(13) ?
C7 C10 C17 O2 . . . . 79.26(12) ?
N1 C10 C17 C18 . . . . 149.15(9) ?
C7 C10 C17 C18 . . . . -97.02(11) ?
O2 C17 C18 N2 . . . . -7.17(17) ?
C10 C17 C18 N2 . . . . 168.93(10) ?
